data_1509462
loop_
_publ_author_name
'Balagina, G.M.'
'Murashova, E.V.'
'Chudinova, N.N.'

_publ_section_title
;
 Synthesis and crystal structure of the binary polyphosphate Ag Mn (P O3)3
;
_journal_name_full 'Zhurnal Neorganicheskoi Khimii'
_journal_page_first 1427
_journal_page_last 1430
_journal_volume 46
_journal_year 2001
_chemical_formula_sum 'Ag Mn O9 P3'
_chemical_name_systematic 'Ag Mn (P O3)3'
_space_group_IT_number 19
_symmetry_space_group_name_Hall 'P 2ac 2ab'
_symmetry_space_group_name_H-M 'P 21 21 21'
_cell_angle_alpha 90
_cell_angle_beta 90
_cell_angle_gamma 90
_cell_formula_units_Z 16
_cell_length_a 14.53
_cell_length_b 14.529
_cell_length_c 14.533
_cell_volume 3068.009
_citation_journal_id_ASTM ZNOKAQ
_cod_data_source_file silver1-2_421.cif
_cod_data_source_block Ag1Mn1O9P3
_cod_original_formula_sum 'Ag1 Mn1 O9 P3'
_cod_database_code 1509462

loop_
_symmetry_equiv_pos_as_xyz
x,y,z
-x+1/2,-y,z+1/2
x+1/2,-y+1/2,-z
-x,y+1/2,-z+1/2

loop_
_atom_site_label
_atom_site_type_symbol
_atom_site_fract_x
_atom_site_fract_y
_atom_site_fract_z
_atom_site_occupancy
_atom_site_U_iso_or_equiv
Mn3 Mn+2 0.3759 0.3747 0.3766 1 0.0
O9 O-2 0.8271 0.4693 0.0311 1 0.0
P10 P+5 0.7736 0.7742 0.5103 1 0.0
P12 P+5 0.0172 0.778 0.7236 1 0.0
O16 O-2 0.537 0.829 0.021 1 0.0
P6 P+5 0.5045 0.7768 0.7781 1 0.0
O12 O-2 0.719 0.767 0.078 1 0.0
O3 O-2 0.553 0.625 0.308 1 0.0
Ag3 Ag+1 0.7466 0.2563 0.2478 1 0.0
P9 P+5 0.7371 0.9776 0.521 1 0.0
O11 O-2 0.774 0.774 -0.092 1 0.0
O10 O-2 0.671 0.491 -0.036 1 0.0
Mn1 Mn+2 0.8843 0.3649 0.1216 1 0.0
P8 P+5 0.7255 0.9911 0.7273 1 0.0
O28 O-2 0.744 0.876 0.481 1 0.0
O8 O-2 0.7751 0.6275 -0.0078 1 0.0
P7 P+5 0.5226 0.9758 0.7603 1 0.0
Ag1 Ag+1 0.998 0.0098 -0.0067 1 0.0
O14 O-2 0.478 0.746 0.874 1 0.0
O24 O-2 0.765 0.924 0.79 1 0.0
O6 O-2 0.782 0.421 0.221 1 0.0
O20 O-2 0.479 0.974 0.671 1 0.0
Ag2 Ag+1 0.499 -0.006 -0.0025 1 0.0
P2 P+5 0.7251 0.5016 0.223 1 0.0
O23 O-2 0.767 0.081 0.709 1 0.0
O35 O-2 0.9212 0.776 0.773 1 0.0
P3 P+5 0.7427 0.5258 0.0233 1 0.0
O29 O-2 0.8716 0.7907 0.552 1 0.0
O34 O-2 0.009 0.728 0.624 1 0.0
O7 O-2 0.766 0.5754 0.274 1 0.0
O17 O-2 0.55 0.875 0.799 1 0.0
O36 O-2 0.089 0.725 0.774 1 0.0
O5 O-2 0.699 0.537 0.122 1 0.0
Mn2 Mn+2 0.3743 0.6265 0.1257 1 0.0
O22 O-2 0.627 0.016 0.754 1 0.0
O26 O-2 0.664 0.024 0.468 1 0.0
P4 P+5 0.7281 0.7239 -0.016 1 0.0
O18 O-2 0.408 0.79 0.731 1 0.0
O1 O-2 0.4792 0.4775 0.3396 1 0.0
P5 P+5 0.5268 0.7358 -0.0266 1 0.0
O2 O-2 0.626 0.476 0.263 1 0.0
Mn4 Mn+2 0.1335 0.1139 0.1289 1 0.0
O27 O-2 0.8281 0.0237 0.5273 1 0.0
Ag4 Ag+1 0.2436 0.2566 0.253 1 0.0
O32 O-2 0.9579 0.6641 0.484 1 0.0
P1 P+5 0.5275 0.525 0.2649 1 0.0
O21 O-2 0.48 0.026 0.835 1 0.0
O25 O-2 0.702 0.949 0.624 1 0.0
O33 O-2 0.026 0.833 0.489 1 0.0
O4 O-2 0.486 0.53 0.178 1 0.0
O19 O-2 0.58 0.712 0.741 1 0.0
O31 O-2 0.714 0.742 0.5825 1 0.0
O13 O-2 0.6266 0.6997 -0.0529 1 0.0
P11 P+5 0.9704 0.7538 0.5262 1 0.0
O15 O-2 0.484 0.656 0.031 1 0.0
O30 O-2 0.7773 0.7236 0.4214 1 0.0
